data_4316761
loop_
_publ_author_name
'Gaelle Dupouy'
'Smail Triki'
'Mathieu Marchivie'
'Nathalie Cosquer'
'Carlos J. G\'omez-Garc\'ia'
'S\'ebastien Pillet'
'El-Eulmi Bendeif'
'Claude Lecomte'
'Saket Asthana'
'Jean-Fran\,cois L\'etard'

_publ_contact_author_address
;
UMR CNRS 6521, Universit\'e de Bretagne Occidentale,
BP 809, 29285 Brest Cedex (France)
;
_publ_contact_author_email ' triki@univ-brest.fr'
_publ_contact_author_fax +33298017001
_publ_contact_author_name ' Prof. Smail Triki'
_publ_contact_author_phone +33298016146
_publ_section_title
;
 Cyanocarbanion-Based Spin-Crossover Materials: Photocrystallographic and
 Photomagnetic Studies of a New Iron(II) Neutral Chain
;
_journal_name_full 'Inorganic Chemistry'
_journal_page_first 9358
_journal_page_last 9368
_journal_paper_doi 10.1021/ic101038z
_journal_volume 49
_journal_year 2010
_chemical_compound_source 'synthesis as described'
_chemical_formula_moiety 'C34 H20 Fe1 N18'
_chemical_formula_sum 'C34 H20 Fe N18'
_chemical_formula_weight 736.53
_chemical_name_systematic
;
 ?
;
_space_group_IT_number 14
_symmetry_cell_setting monoclinic
_symmetry_Int_Tables_number 14
_symmetry_space_group_name_Hall '-P 2yn'
_symmetry_space_group_name_H-M 'P 1 21/n 1'
_atom_sites_solution_hydrogens geom
_atom_sites_solution_primary direct
_atom_sites_solution_secondary difmap
_audit_creation_method SHELXL-97
_cell_angle_alpha 90.00
_cell_angle_beta 92.364(1)
_cell_angle_gamma 90.00
_cell_formula_units_Z 2
_cell_length_a 11.3665(1)
_cell_length_b 12.2759(2)
_cell_length_c 11.8437(1)
_cell_measurement_reflns_used 28702
_cell_measurement_temperature 200(2)
_cell_measurement_theta_max 33.14
_cell_measurement_theta_min 3.32
_cell_volume 1651.19(3)
_computing_cell_refinement 'DENZO (Otwinowski, 1996)'
_computing_data_collection 'COLLECT (Otwinowski, 1996)'
_computing_data_reduction 'SORTAV (Blessing, 1989)'
_computing_structure_refinement 'SHELXL-97 (Sheldrick, 1997)'
_computing_structure_solution 'SHELXS-97 (Sheldrick, 1990)'
_diffrn_ambient_temperature 200(2)
_diffrn_measured_fraction_theta_full 0.999
_diffrn_measured_fraction_theta_max 0.999
_diffrn_measurement_device_type 'Oxford Xcalibur CCD'
_diffrn_measurement_method 'omega scans'
_diffrn_radiation_monochromator graphite
_diffrn_radiation_source 'fine-focus sealed tube'
_diffrn_radiation_type MoK\a
_diffrn_radiation_wavelength 0.71073
_diffrn_reflns_av_R_equivalents 0.0257
_diffrn_reflns_av_sigmaI/netI 0.0205
_diffrn_reflns_limit_h_max 17
_diffrn_reflns_limit_h_min -17
_diffrn_reflns_limit_k_max 18
_diffrn_reflns_limit_k_min -17
_diffrn_reflns_limit_l_max 18
_diffrn_reflns_limit_l_min -18
_diffrn_reflns_number 28702
_diffrn_reflns_theta_full 33.14
_diffrn_reflns_theta_max 33.14
_diffrn_reflns_theta_min 3.32
_exptl_absorpt_coefficient_mu 0.514
_exptl_absorpt_correction_T_max 0.921
_exptl_absorpt_correction_T_min 0.862
_exptl_absorpt_correction_type gaussian
_exptl_absorpt_process_details
;
Absorption correction were performed using CRYSALIS Oxford Diffraction (2004)
;
_exptl_crystal_colour yellow
_exptl_crystal_density_diffrn 1.481
_exptl_crystal_density_method 'not measured'
_exptl_crystal_description prism
_exptl_crystal_F_000 752
_exptl_crystal_size_max 0.320
_exptl_crystal_size_mid 0.240
_exptl_crystal_size_min 0.160
_refine_diff_density_max 0.361
_refine_diff_density_min -0.536
_refine_diff_density_rms 0.068
_refine_ls_extinction_method none
_refine_ls_goodness_of_fit_ref 1.282
_refine_ls_hydrogen_treatment mixed
_refine_ls_matrix_type full
_refine_ls_number_parameters 322
_refine_ls_number_reflns 6276
_refine_ls_number_restraints 0
_refine_ls_restrained_S_all 1.282
_refine_ls_R_factor_all 0.0730
_refine_ls_R_factor_gt 0.0672
_refine_ls_shift/su_max 0.000
_refine_ls_shift/su_mean 0.000
_refine_ls_structure_factor_coef Fsqd
_refine_ls_weighting_details 'calc w=1/[\s^2^(Fo^2^)+(0.0000P)^2^+2.7512P] where P=(Fo^2^+2Fc^2^)/3'
_refine_ls_weighting_scheme calc
_refine_ls_wR_factor_gt 0.1331
_refine_ls_wR_factor_ref 0.1351
_reflns_number_gt 5610
_reflns_number_total 6276
_reflns_threshold_expression >2\s(I)
_cod_data_source_file ic101038z_si_001_3.cif
_cod_data_source_block 200K
_cod_database_code 4316761

loop_
_symmetry_equiv_pos_as_xyz
'x, y, z'
'-x+1/2, y+1/2, -z+1/2'
'-x, -y, -z'
'x-1/2, -y-1/2, z-1/2'

loop_
_atom_site_label
_atom_site_type_symbol
_atom_site_fract_x
_atom_site_fract_y
_atom_site_fract_z
_atom_site_U_iso_or_equiv
_atom_site_adp_type
_atom_site_occupancy
_atom_site_symmetry_multiplicity
_atom_site_calc_flag
_atom_site_refinement_flags
_atom_site_disorder_assembly
_atom_site_disorder_group
C1 C 0.4481(2) 0.7483(2) 0.0260(2) 0.0356(5) Uani 1 1 d . A .
C2 C 0.4320(3) 0.6419(3) -0.0103(3) 0.0429(6) Uani 1 1 d . . .
C3 C 0.4560(3) 0.6162(2) -0.1202(3) 0.0452(7) Uani 1 1 d . . .
C4 C 0.4961(3) 0.6960(2) -0.1913(2) 0.0379(6) Uani 1 1 d . . .
C5 C 0.5092(2) 0.8007(2) -0.1491(2) 0.0290(4) Uani 1 1 d . A .
C6 C 0.54588(19) 0.89537(19) -0.21406(19) 0.0263(4) Uani 1 1 d . A .
C7 C 0.60886(19) 1.0093(2) -0.33790(19) 0.0275(4) Uani 1 1 d . A .
C8 C 0.6528(2) 1.0539(2) -0.44284(19) 0.0292(4) Uani 1 1 d . . .
C9 C 0.6945(3) 1.1599(3) -0.4468(3) 0.0412(6) Uani 1 1 d . . .
C10 C 0.7337(3) 1.1973(3) -0.5490(3) 0.0499(8) Uani 1 1 d . . .
C11 C 0.7299(3) 1.1292(3) -0.6419(3) 0.0489(8) Uani 1 1 d . . .
C12 C 0.6879(3) 1.0253(3) -0.6288(2) 0.0436(7) Uani 1 1 d . . .
C15 C 1.0909(2) 0.8459(2) -0.10093(19) 0.0292(4) Uani 1 1 d . . .
C16 C 1.0000 1.0000 0.0000 0.0245(5) Uani 1 2 d S . .
N31 N 0.68792(17) 0.9837(2) 0.03530(19) 0.0347(5) Uani 1 1 d . . .
C131 C 0.7797(6) 0.9850(6) 0.0000(5) 0.0259(12) Uani 0.50 1 d P A 1
C141 C 0.8747(5) 0.9360(5) -0.1668(5) 0.0309(12) Uiso 0.50 1 d P A 1
N81 N 0.8545(8) 0.9020(13) -0.2558(8) 0.0444(19) Uani 0.50 1 d P A 1
N91 N 1.1578(5) 0.7814(5) -0.1168(4) 0.0399(11) Uani 0.50 1 d P B 1
C17 C 0.8864(4) 0.9743(4) -0.0545(4) 0.0267(9) Uani 0.50 1 d P A 1
C132 C 0.7847(6) 1.0086(6) 0.0321(5) 0.0243(11) Uani 0.50 1 d P A 2
C142 C 0.8944(5) 0.9103(5) -0.1632(5) 0.0301(12) Uiso 0.50 1 d P B 2
N82 N 0.8250(8) 0.8984(14) -0.2320(9) 0.049(2) Uani 0.50 1 d P B 2
N92 N 1.0998(5) 0.7655(5) -0.1446(5) 0.0420(12) Uani 0.50 1 d P B 2
C18 C 0.8998(4) 1.0505(4) 0.0441(4) 0.0247(8) Uani 0.50 1 d P . 2
C19 C 0.9947(4) 0.9208(4) -0.0843(3) 0.0253(8) Uani 0.50 1 d P . 2
N1 N 0.48579(16) 0.82729(17) -0.04148(17) 0.0281(4) Uani 1 1 d . . .
N2 N 0.54087(17) 0.99502(17) -0.17203(16) 0.0279(4) Uani 1 1 d . . .
N4 N 0.58058(17) 1.06739(17) -0.25003(16) 0.0281(4) Uani 1 1 d . A .
N5 N 0.58818(17) 0.90121(17) -0.31844(17) 0.0285(4) Uani 1 1 d . . .
N6 N 0.6172(2) 0.8090(2) -0.3833(2) 0.0393(5) Uani 1 1 d . A .
N7 N 0.64845(19) 0.9858(2) -0.53194(18) 0.0359(5) Uani 1 1 d . . .
Fe01 Fe 0.5000 1.0000 0.0000 0.02555(11) Uani 1 2 d S . .
H1 H 0.433(3) 0.771(3) 0.097(3) 0.042(9) Uiso 1 1 d . . .
H1N H 0.614(3) 0.829(3) -0.452(4) 0.066(13) Uiso 1 1 d . . .
H2 H 0.400(3) 0.588(3) 0.041(3) 0.063(11) Uiso 1 1 d . . .
H2N H 0.703(3) 0.794(3) -0.356(3) 0.062(11) Uiso 1 1 d . . .
H3 H 0.446(3) 0.541(3) -0.149(3) 0.055(10) Uiso 1 1 d . . .
H4 H 0.510(3) 0.684(2) -0.269(3) 0.036(8) Uiso 1 1 d . . .
H5 H 0.685(3) 0.973(3) -0.690(3) 0.050(10) Uiso 1 1 d . . .
H6 H 0.758(4) 1.152(4) -0.708(4) 0.089(15) Uiso 1 1 d . . .
H7 H 0.767(4) 1.266(4) -0.552(4) 0.091(16) Uiso 1 1 d . . .
H8 H 0.703(3) 1.204(3) -0.382(3) 0.047(10) Uiso 1 1 d . . .

loop_
_atom_site_aniso_label
_atom_site_aniso_U_11
_atom_site_aniso_U_22
_atom_site_aniso_U_33
_atom_site_aniso_U_23
_atom_site_aniso_U_13
_atom_site_aniso_U_12
C1 0.0313(12) 0.0411(14) 0.0347(13) 0.0078(11) 0.0072(10) -0.0020(10)
C2 0.0423(14) 0.0375(14) 0.0497(17) 0.0127(13) 0.0101(12) -0.0033(12)
C3 0.0476(16) 0.0322(13) 0.0561(19) 0.0016(13) 0.0067(14) -0.0042(12)
C4 0.0434(14) 0.0335(13) 0.0373(14) -0.0017(11) 0.0070(11) -0.0023(11)
C5 0.0247(10) 0.0318(11) 0.0306(11) 0.0005(9) 0.0042(8) -0.0014(8)
C6 0.0242(9) 0.0311(11) 0.0241(10) -0.0008(8) 0.0054(7) -0.0008(8)
C7 0.0255(9) 0.0322(11) 0.0249(9) 0.0022(9) 0.0036(7) -0.0009(8)
C8 0.0245(9) 0.0391(12) 0.0241(10) 0.0028(9) 0.0025(8) 0.0004(9)
C9 0.0464(15) 0.0402(15) 0.0375(14) 0.0048(12) 0.0082(12) -0.0058(12)
C10 0.0517(18) 0.0520(19) 0.0469(17) 0.0173(15) 0.0138(14) -0.0066(15)
C11 0.0408(15) 0.071(2) 0.0360(14) 0.0212(15) 0.0126(12) 0.0055(14)
C12 0.0373(13) 0.066(2) 0.0278(12) 0.0068(13) 0.0080(10) 0.0082(13)
C15 0.0288(10) 0.0357(12) 0.0234(10) 0.0033(9) 0.0057(8) 0.0020(9)
C16 0.0165(11) 0.0340(15) 0.0232(12) 0.0012(12) 0.0038(9) 0.0003(11)
N31 0.0209(8) 0.0455(12) 0.0380(11) -0.0064(10) 0.0045(7) 0.0005(8)
C131 0.023(2) 0.038(4) 0.017(3) -0.003(2) -0.001(2) 0.002(2)
N81 0.036(5) 0.073(5) 0.025(4) -0.006(3) 0.000(2) 0.002(4)
N91 0.046(3) 0.043(3) 0.032(2) 0.012(2) 0.013(2) 0.012(2)
C17 0.0176(16) 0.040(2) 0.0226(18) -0.0028(17) 0.0002(14) 0.0016(16)
C132 0.020(2) 0.036(3) 0.017(3) -0.003(2) 0.001(2) 0.004(2)
N82 0.032(4) 0.080(5) 0.033(5) -0.010(4) -0.006(3) -0.002(4)
N92 0.040(3) 0.040(3) 0.046(3) -0.001(2) 0.005(2) -0.003(2)
C18 0.0171(16) 0.034(2) 0.0231(18) -0.0012(16) 0.0036(14) -0.0003(15)
C19 0.0183(16) 0.040(2) 0.0181(17) -0.0005(16) 0.0012(13) 0.0003(16)
N1 0.0213(8) 0.0351(10) 0.0282(9) 0.0033(8) 0.0036(7) -0.0016(7)
N2 0.0269(8) 0.0302(9) 0.0269(8) 0.0026(8) 0.0064(7) -0.0001(8)
N4 0.0304(9) 0.0314(10) 0.0231(9) -0.0001(7) 0.0068(7) -0.0008(8)
N5 0.0270(9) 0.0315(10) 0.0272(9) -0.0009(8) 0.0053(7) -0.0005(7)
N6 0.0526(14) 0.0342(11) 0.0320(11) -0.0097(9) 0.0119(10) -0.0018(10)
N7 0.0346(10) 0.0461(13) 0.0276(9) -0.0015(9) 0.0067(8) 0.0011(9)
Fe01 0.01649(17) 0.0341(2) 0.0264(2) 0.00093(19) 0.00529(14) -0.00143(17)

loop_
_atom_type_symbol
_atom_type_description
_atom_type_scat_dispersion_real
_atom_type_scat_dispersion_imag
_atom_type_scat_source
C C 0.0033 0.0016 'International Tables Vol C Tables 4.2.6.8 and 6.1.1.4'
H H 0.0000 0.0000 'International Tables Vol C Tables 4.2.6.8 and 6.1.1.4'
N N 0.0061 0.0033 'International Tables Vol C Tables 4.2.6.8 and 6.1.1.4'
Fe Fe 0.3463 0.8444 'International Tables Vol C Tables 4.2.6.8 and 6.1.1.4'
O O 0.0106 0.0060 'International Tables Vol C Tables 4.2.6.8 and 6.1.1.4'

loop_
_geom_angle_atom_site_label_1
_geom_angle_atom_site_label_2
_geom_angle_atom_site_label_3
_geom_angle
_geom_angle_site_symmetry_1
_geom_angle_site_symmetry_3
_geom_angle_publ_flag
N1 C1 C2 122.6(3) . . ?
N1 C1 H1 114(2) . . ?
C2 C1 H1 123(2) . . ?
C3 C2 C1 118.7(3) . . ?
C3 C2 H2 122(2) . . ?
C1 C2 H2 120(2) . . ?
C2 C3 C4 119.8(3) . . ?
C2 C3 H3 121(2) . . ?
C4 C3 H3 119(2) . . ?
C3 C4 C5 118.1(3) . . ?
C3 C4 H4 123.4(19) . . ?
C5 C4 H4 118.3(19) . . ?
N1 C5 C4 122.8(2) . . ?
N1 C5 C6 112.0(2) . . ?
C4 C5 C6 125.2(2) . . ?
N2 C6 N5 108.6(2) . . ?
N2 C6 C5 121.3(2) . . ?
N5 C6 C5 130.1(2) . . ?
N4 C7 N5 110.1(2) . . ?
N4 C7 C8 125.0(2) . . ?
N5 C7 C8 124.9(2) . . ?
N7 C8 C9 123.9(2) . . ?
N7 C8 C7 115.5(2) . . ?
C9 C8 C7 120.5(2) . . ?
C10 C9 C8 117.6(3) . . ?
C10 C9 H8 120(2) . . ?
C8 C9 H8 122(2) . . ?
C11 C10 C9 119.7(3) . . ?
C11 C10 H7 121(3) . . ?
C9 C10 H7 119(3) . . ?
C12 C11 C10 118.2(3) . . ?
C12 C11 H6 121(3) . . ?
C10 C11 H6 120(3) . . ?
N7 C12 C11 124.3(3) . . ?
N7 C12 H5 114(2) . . ?
C11 C12 H5 122(2) . . ?
N91 C15 N92 39.1(3) . . ?
N91 C15 C18 131.8(4) . 3_775 ?
N92 C15 C18 170.6(4) . 3_775 ?
N91 C15 C19 173.7(5) . . ?
N92 C15 C19 134.8(4) . . ?
C18 C15 C19 54.4(3) 3_775 . ?
C19 C16 C19 180.0(4) 3_775 . ?
C19 C16 C18 56.0(2) 3_775 . ?
C19 C16 C18 124.0(2) . . ?
C19 C16 C18 124.0(2) 3_775 3_775 ?
C19 C16 C18 56.0(2) . 3_775 ?
C18 C16 C18 180.0(3) . 3_775 ?
C19 C16 C17 118.8(2) 3_775 . ?
C19 C16 C17 61.2(2) . . ?
C18 C16 C17 63.0(2) . . ?
C18 C16 C17 117.0(2) 3_775 . ?
C19 C16 C17 61.2(2) 3_775 3_775 ?
C19 C16 C17 118.8(2) . 3_775 ?
C18 C16 C17 117.0(2) . 3_775 ?
C18 C16 C17 63.0(2) 3_775 3_775 ?
C17 C16 C17 180.000(1) . 3_775 ?
C131 N31 C132 24.3(3) . . ?
C131 N31 Fe01 146.8(4) . . ?
C132 N31 Fe01 155.5(4) . . ?
N31 C131 C17 171.4(6) . . ?
N81 C141 C17 173.5(7) . . ?
C131 C17 C141 114.5(5) . . ?
C131 C17 C16 123.0(4) . . ?
C141 C17 C16 122.5(4) . . ?
N31 C132 C18 170.2(6) . . ?
N82 C142 C19 172.7(7) . . ?
C19 C18 C132 163.9(5) 3_775 . ?
C19 C18 C16 61.1(3) 3_775 . ?
C132 C18 C16 124.1(4) . . ?
C19 C18 C15 63.2(3) 3_775 3_775 ?
C132 C18 C15 114.8(4) . 3_775 ?
C16 C18 C15 121.0(3) . 3_775 ?
C18 C19 C16 62.8(3) 3_775 . ?
C18 C19 C15 62.5(3) 3_775 . ?
C16 C19 C15 122.0(3) . . ?
C18 C19 C142 159.2(5) 3_775 . ?
C16 C19 C142 122.3(4) . . ?
C15 C19 C142 115.7(4) . . ?
C1 N1 C5 117.9(2) . . ?
C1 N1 Fe01 126.34(18) . . ?
C5 N1 Fe01 115.54(16) . . ?
C6 N2 N4 108.97(18) . . ?
C6 N2 Fe01 113.89(15) . . ?
N4 N2 Fe01 136.35(16) . . ?
C7 N4 N2 106.3(2) . . ?
C6 N5 C7 106.0(2) . . ?
C6 N5 N6 123.8(2) . . ?
C7 N5 N6 129.7(2) . . ?
N5 N6 H1N 107(3) . . ?
N5 N6 H2N 102(2) . . ?
H1N N6 H2N 111(3) . . ?
C12 N7 C8 116.4(3) . . ?
N2 Fe01 N2 180.0 3_675 . ?
N2 Fe01 N31 85.93(8) 3_675 3_675 ?
N2 Fe01 N31 94.07(8) . 3_675 ?
N2 Fe01 N31 94.07(8) 3_675 . ?
N2 Fe01 N31 85.93(8) . . ?
N31 Fe01 N31 180.00(13) 3_675 . ?
N2 Fe01 N1 76.79(8) 3_675 3_675 ?
N2 Fe01 N1 103.21(8) . 3_675 ?
N31 Fe01 N1 90.97(8) 3_675 3_675 ?
N31 Fe01 N1 89.03(8) . 3_675 ?
N2 Fe01 N1 103.21(8) 3_675 . ?
N2 Fe01 N1 76.79(8) . . ?
N31 Fe01 N1 89.03(8) 3_675 . ?
N31 Fe01 N1 90.97(8) . . ?
N1 Fe01 N1 180.0 3_675 . ?

loop_
_geom_bond_atom_site_label_1
_geom_bond_atom_site_label_2
_geom_bond_distance
_geom_bond_site_symmetry_2
_geom_bond_publ_flag
C1 N1 1.338(3) . ?
C1 C2 1.385(4) . ?
C1 H1 0.91(3) . ?
C2 C3 1.377(5) . ?
C2 H2 0.98(4) . ?
C3 C4 1.381(4) . ?
C3 H3 0.99(4) . ?
C4 C5 1.385(4) . ?
C4 H4 0.96(3) . ?
C5 N1 1.353(3) . ?
C5 C6 1.464(3) . ?
C6 N2 1.323(3) . ?
C6 N5 1.347(3) . ?
C7 N4 1.312(3) . ?
C7 N5 1.369(3) . ?
C7 C8 1.465(3) . ?
C8 N7 1.345(3) . ?
C8 C9 1.386(4) . ?
C9 C10 1.386(4) . ?
C9 H8 0.94(3) . ?
C10 C11 1.381(5) . ?
C10 H7 0.92(5) . ?
C11 C12 1.372(5) . ?
C11 H6 0.91(4) . ?
C12 N7 1.339(3) . ?
C12 H5 0.97(3) . ?
C15 N91 1.120(6) . ?
C15 N92 1.121(6) . ?
C15 C18 1.440(5) 3_775 ?
C15 C19 1.449(5) . ?
C16 C19 1.393(5) 3_775 ?
C16 C19 1.393(5) . ?
C16 C18 1.416(4) . ?
C16 C18 1.416(4) 3_775 ?
C16 C17 1.454(4) . ?
C16 C17 1.454(4) 3_775 ?
N31 C131 1.140(8) . ?
N31 C132 1.144(7) . ?
N31 Fe01 2.169(2) . ?
C131 C17 1.403(8) . ?
C141 N81 1.148(13) . ?
C141 C17 1.412(7) . ?
C132 C18 1.407(8) . ?
C142 N82 1.120(13) . ?
C142 C19 1.450(7) . ?
C18 C19 1.320(6) 3_775 ?
C18 C15 1.440(5) 3_775 ?
C19 C18 1.320(6) 3_775 ?
N1 Fe01 2.181(2) . ?
N2 N4 1.371(3) . ?
N2 Fe01 2.1093(19) . ?
N5 N6 1.415(3) . ?
N6 H1N 0.85(4) . ?
N6 H2N 1.03(4) . ?
Fe01 N2 2.1093(19) 3_675 ?
Fe01 N31 2.169(2) 3_675 ?
Fe01 N1 2.181(2) 3_675 ?
